data_7035974
loop_
_publ_author_name
'van Weerdenburg, Bram J. A.'
'Eshuis, Nan'
'Tessari, Marco'
'Rutjes, Floris P. J. T.'
'Feiters, Martin C.'

_publ_section_title
;
 Application of the \p-accepting ability parameter of N-heterocyclic
 carbene ligands in iridium complexes for signal amplification by
 reversible exchange (SABRE).
;
_journal_issue 35
_journal_name_full 'Dalton transactions (Cambridge, England : 2003)'
_journal_page_first 15387
_journal_page_last 15390
_journal_paper_doi 10.1039/c5dt02340h
_journal_volume 44
_journal_year 2015
_chemical_absolute_configuration ad
_chemical_formula_moiety 'C9 H16 N2 Se'
_chemical_formula_sum 'C9 H16 N2 Se'
_chemical_formula_weight 231.20
_chemical_name_systematic
;
 ?
;
_space_group_crystal_system orthorhombic
_space_group_IT_number 19
_space_group_name_Hall 'P 2ac 2ab'
_space_group_name_H-M_alt 'P 21 21 21'
_symmetry_space_group_name_Hall 'P 2ac 2ab'
_symmetry_space_group_name_H-M 'P 21 21 21'
_atom_sites_solution_hydrogens geom
_atom_sites_solution_primary direct
_atom_sites_solution_secondary difmap
_audit_creation_method SHELXL-2014
_audit_update_record
;
2015-05-26 deposited with the CCDC.
2015-07-28 downloaded from the CCDC.
;
_cell_angle_alpha 90
_cell_angle_beta 90
_cell_angle_gamma 90
_cell_formula_units_Z 4
_cell_length_a 8.774(4)
_cell_length_b 11.3185(5)
_cell_length_c 11.3495(5)
_cell_measurement_reflns_used 234
_cell_measurement_temperature 208(2)
_cell_measurement_theta_max 35
_cell_measurement_theta_min 1.5
_cell_volume 1127.1(5)
_computing_cell_refinement
;
Nonius "EvalCCD" program suite (Duisenberg, 1998)
;
_computing_data_collection
;
Nonius "Collect" program suite (Nonius, 1998)
;
_computing_data_reduction
;
Nonius "EvalCCD" program suite (Duisenberg, 2003)
;
_computing_molecular_graphics
;
PLATON (Spek, 2003)
SHELXLe (H\"ubschle et al, 2011)
;
_computing_structure_refinement 'SHELXL-2014 (Sheldrick, 2014)'
_computing_structure_solution 'SHELXL-2014 (Sheldrick, 2014)'
_diffrn_ambient_temperature 208(2)
_diffrn_detector_area_resol_mean 18.4
_diffrn_measured_fraction_theta_full 1.000
_diffrn_measured_fraction_theta_max 1.000
_diffrn_measurement_device 'Nonius KappaCCD'
_diffrn_measurement_method 'area detector \f and \w scan'
_diffrn_radiation_monochromator graphite
_diffrn_radiation_source 'fine-focus sealed tube'
_diffrn_radiation_type MoK\a
_diffrn_radiation_wavelength 0.71073
_diffrn_reflns_av_R_equivalents 0.0531
_diffrn_reflns_av_unetI/netI 0.0273
_diffrn_reflns_laue_measured_fraction_full 1.000
_diffrn_reflns_laue_measured_fraction_max 1.000
_diffrn_reflns_limit_h_max 13
_diffrn_reflns_limit_h_min -13
_diffrn_reflns_limit_k_max 17
_diffrn_reflns_limit_k_min -17
_diffrn_reflns_limit_l_max 17
_diffrn_reflns_limit_l_min -17
_diffrn_reflns_number 56721
_diffrn_reflns_point_group_measured_fraction_full 1.000
_diffrn_reflns_point_group_measured_fraction_max 1.000
_diffrn_reflns_theta_full 25.242
_diffrn_reflns_theta_max 32.489
_diffrn_reflns_theta_min 2.541
_exptl_absorpt_coefficient_mu 3.287
_exptl_absorpt_correction_T_max 0.75
_exptl_absorpt_correction_T_min 0.67
_exptl_absorpt_correction_type multi-scan
_exptl_absorpt_process_details 'SADABS multiscan (Sheldrick, 1996)'
_exptl_crystal_colour transparent
_exptl_crystal_density_diffrn 1.362
_exptl_crystal_description block
_exptl_crystal_F_000 472
_exptl_crystal_recrystallization_method 'Re-crystallisation from solvent: '
_exptl_crystal_size_max 0.220
_exptl_crystal_size_mid 0.210
_exptl_crystal_size_min 0.170
_refine_diff_density_max 0.285
_refine_diff_density_min -0.686
_refine_diff_density_rms 0.060
_refine_ls_abs_structure_details
;
 Flack x determined using 1307 quotients [(I+)-(I-)]/[(I+)+(I-)]
 (Parsons, Flack and Wagner, Acta Cryst. B69 (2013) 249-259).
;
_refine_ls_abs_structure_Flack 0.025(5)
_refine_ls_extinction_method none
_refine_ls_goodness_of_fit_ref 1.055
_refine_ls_hydrogen_treatment constr
_refine_ls_matrix_type full
_refine_ls_number_parameters 113
_refine_ls_number_reflns 4097
_refine_ls_number_restraints 0
_refine_ls_restrained_S_all 1.055
_refine_ls_R_factor_all 0.0409
_refine_ls_R_factor_gt 0.0275
_refine_ls_shift/su_max 0.001
_refine_ls_shift/su_mean 0.000
_refine_ls_structure_factor_coef Fsqd
_refine_ls_weighting_details 'w=1/[\s^2^(Fo^2^)+(0.0258P)^2^+0.0128P] where P=(Fo^2^+2Fc^2^)/3'
_refine_ls_weighting_scheme calc
_refine_ls_wR_factor_gt 0.0505
_refine_ls_wR_factor_ref 0.0542
_reflns_Friedel_coverage 0.758
_reflns_friedel_fraction_full 1.000
_reflns_friedel_fraction_max 1.000
_reflns_number_gt 3427
_reflns_number_total 4097
_reflns_threshold_expression 'I > 2\s(I)'
_cod_data_source_file c5dt02340h2.cif
_cod_data_source_block p1522b
_cod_depositor_comments 'Adding full bibliography for 7035974.cif.'
_cod_database_code 7035974
_shelx_space_group_comment
;
The symmetry employed for this shelxl refinement is uniquely defined
by the following loop, which should always be used as a source of
symmetry information in preference to the above space-group names.
They are only intended as comments.
;
_shelx_estimated_absorpt_t_min 0.532
_shelx_estimated_absorpt_t_max 0.605
_shelxl_version_number 2014-1

loop_
_space_group_symop_operation_xyz
'x, y, z'
'x+1/2, -y+1/2, -z'
'-x, y+1/2, -z+1/2'
'-x+1/2, -y, z+1/2'

loop_
_atom_site_label
_atom_site_type_symbol
_atom_site_fract_x
_atom_site_fract_y
_atom_site_fract_z
_atom_site_U_iso_or_equiv
_atom_site_adp_type
_atom_site_occupancy
_atom_site_site_symmetry_order
_atom_site_calc_flag
_atom_site_refinement_flags_posn
_atom_site_refinement_flags_adp
Se1 Se 0.77720(3) -0.00745(2) 0.89167(2) 0.03628(7) Uani 1 1 d . .
N2 N 0.9389(2) 0.19204(16) 0.98577(17) 0.0315(4) Uani 1 1 d . .
N3 N 0.9262(2) 0.19748(16) 0.79610(16) 0.0325(4) Uani 1 1 d . .
C4 C 1.0701(4) 0.0711(3) 1.1328(2) 0.0597(8) Uani 1 1 d . .
H4A H 1.0692 0.0043 1.0794 0.090 Uiso 1 1 calc R U
H4B H 1.0662 0.0430 1.2135 0.090 Uiso 1 1 calc R U
H4C H 1.1626 0.1165 1.1210 0.090 Uiso 1 1 calc R U
C5 C 0.8851(2) 0.13282(16) 0.8913(2) 0.0282(4) Uani 1 1 d . .
C6 C 1.0148(3) 0.2924(2) 0.9494(2) 0.0371(5) Uani 1 1 d . .
H6 H 1.0629 0.3482 0.9982 0.044 Uiso 1 1 calc R U
C7 C 0.8994(3) 0.1637(2) 0.6723(2) 0.0380(5) Uani 1 1 d . .
H7 H 0.8258 0.0975 0.6706 0.046 Uiso 1 1 calc R U
C8 C 1.0071(3) 0.2953(2) 0.8313(2) 0.0402(6) Uani 1 1 d . .
H8 H 1.0491 0.3535 0.7819 0.048 Uiso 1 1 calc R U
C9 C 0.9326(3) 0.1490(2) 1.1087(2) 0.0367(5) Uani 1 1 d . .
H9 H 0.8398 0.1000 1.1174 0.044 Uiso 1 1 calc R U
C10 C 0.9206(4) 0.2522(2) 1.1936(2) 0.0515(7) Uani 1 1 d . .
H10A H 0.9034 0.2227 1.2728 0.077 Uiso 1 1 calc R U
H10B H 0.8361 0.3025 1.1706 0.077 Uiso 1 1 calc R U
H10C H 1.0145 0.2974 1.1918 0.077 Uiso 1 1 calc R U
C11 C 0.8318(4) 0.2669(3) 0.6046(3) 0.0666(9) Uani 1 1 d . .
H11A H 0.7402 0.2940 0.6440 0.100 Uiso 1 1 calc R U
H11B H 0.8068 0.2418 0.5252 0.100 Uiso 1 1 calc R U
H11C H 0.9053 0.3308 0.6013 0.100 Uiso 1 1 calc R U
C12 C 1.0470(3) 0.1223(3) 0.6189(3) 0.0591(8) Uani 1 1 d . .
H12A H 1.0292 0.0966 0.5386 0.089 Uiso 1 1 calc R U
H12B H 1.0870 0.0570 0.6647 0.089 Uiso 1 1 calc R U
H12C H 1.1200 0.1867 0.6190 0.089 Uiso 1 1 calc R U

loop_
_atom_site_aniso_label
_atom_site_aniso_U_11
_atom_site_aniso_U_22
_atom_site_aniso_U_33
_atom_site_aniso_U_23
_atom_site_aniso_U_13
_atom_site_aniso_U_12
Se1 0.04101(11) 0.02566(9) 0.04219(12) -0.00621(11) 0.01100(10) -0.00766(9)
N2 0.0313(10) 0.0320(10) 0.0313(10) -0.0012(8) 0.0024(8) -0.0040(8)
N3 0.0344(10) 0.0322(9) 0.0309(10) 0.0005(8) 0.0005(8) -0.0090(8)
C4 0.0678(19) 0.0643(19) 0.0470(18) 0.0075(13) -0.0069(14) 0.0132(16)
C5 0.0258(9) 0.0259(8) 0.0329(10) -0.0005(10) 0.0046(10) -0.0014(7)
C6 0.0389(14) 0.0357(12) 0.0365(13) -0.0008(10) 0.0017(11) -0.0180(11)
C7 0.0448(14) 0.0396(12) 0.0296(12) -0.0021(10) -0.0005(11) -0.0110(11)
C8 0.0416(14) 0.0378(13) 0.0412(13) 0.0033(11) 0.0018(12) -0.0138(11)
C9 0.0402(12) 0.0396(11) 0.0303(11) 0.0009(11) 0.0049(12) -0.0059(9)
C10 0.0663(19) 0.0544(17) 0.0338(14) -0.0098(12) 0.0100(13) -0.0104(14)
C11 0.092(2) 0.0621(17) 0.0455(16) 0.0039(16) -0.0243(19) 0.0061(16)
C12 0.0548(17) 0.0702(19) 0.0521(18) -0.0205(16) 0.0130(16) -0.0077(14)

loop_
_atom_type_symbol
_atom_type_description
_atom_type_scat_dispersion_real
_atom_type_scat_dispersion_imag
_atom_type_scat_source
Se Se -0.0929 2.2259 'International Tables Vol C Tables 4.2.6.8 and 6.1.1.4'
C C 0.0033 0.0016 'International Tables Vol C Tables 4.2.6.8 and 6.1.1.4'
N N 0.0061 0.0033 'International Tables Vol C Tables 4.2.6.8 and 6.1.1.4'
H H 0.0000 0.0000 'International Tables Vol C Tables 4.2.6.8 and 6.1.1.4'

loop_
_geom_angle_atom_site_label_1
_geom_angle_atom_site_label_2
_geom_angle_atom_site_label_3
_geom_angle
C5 N2 C6 109.89(19)
C5 N2 C9 124.92(18)
C6 N2 C9 124.9(2)
C5 N3 C8 109.91(19)
C5 N3 C7 125.34(19)
C8 N3 C7 124.6(2)
C9 C4 H4A 109.5
C9 C4 H4B 109.5
H4A C4 H4B 109.5
C9 C4 H4C 109.5
H4A C4 H4C 109.5
H4B C4 H4C 109.5
N2 C5 N3 105.82(16)
N2 C5 Se1 127.17(16)
N3 C5 Se1 127.01(16)
C8 C6 N2 107.1(2)
C8 C6 H6 126.4
N2 C6 H6 126.4
N3 C7 C12 109.1(2)
N3 C7 C11 110.2(2)
C12 C7 C11 111.8(2)
N3 C7 H7 108.5
C12 C7 H7 108.5
C11 C7 H7 108.5
C6 C8 N3 107.2(2)
C6 C8 H8 126.4
N3 C8 H8 126.4
N2 C9 C10 110.36(19)
N2 C9 C4 109.4(2)
C10 C9 C4 112.8(2)
N2 C9 H9 108.1
C10 C9 H9 108.1
C4 C9 H9 108.1
C9 C10 H10A 109.5
C9 C10 H10B 109.5
H10A C10 H10B 109.5
C9 C10 H10C 109.5
H10A C10 H10C 109.5
H10B C10 H10C 109.5
C7 C11 H11A 109.5
C7 C11 H11B 109.5
H11A C11 H11B 109.5
C7 C11 H11C 109.5
H11A C11 H11C 109.5
H11B C11 H11C 109.5
C7 C12 H12A 109.5
C7 C12 H12B 109.5
H12A C12 H12B 109.5
C7 C12 H12C 109.5
H12A C12 H12C 109.5
H12B C12 H12C 109.5

loop_
_geom_bond_atom_site_label_1
_geom_bond_atom_site_label_2
_geom_bond_distance
Se1 C5 1.8487(18)
N2 C5 1.349(3)
N2 C6 1.380(3)
N2 C9 1.479(3)
N3 C5 1.354(3)
N3 C8 1.375(3)
N3 C7 1.475(3)
C4 C9 1.519(4)
C4 H4A 0.9700
C4 H4B 0.9700
C4 H4C 0.9700
C6 C8 1.343(3)
C6 H6 0.9400
C7 C12 1.505(4)
C7 C11 1.518(4)
C7 H7 0.9900
C8 H8 0.9400
C9 C10 1.519(3)
C9 H9 0.9900
C10 H10A 0.9700
C10 H10B 0.9700
C10 H10C 0.9700
C11 H11A 0.9700
C11 H11B 0.9700
C11 H11C 0.9700
C12 H12A 0.9700
C12 H12B 0.9700
C12 H12C 0.9700

loop_
_geom_torsion_atom_site_label_1
_geom_torsion_atom_site_label_2
_geom_torsion_atom_site_label_3
_geom_torsion_atom_site_label_4
_geom_torsion
C6 N2 C5 N3 -0.8(2)
C9 N2 C5 N3 -174.4(2)
C6 N2 C5 Se1 179.40(17)
C9 N2 C5 Se1 5.7(3)
C8 N3 C5 N2 0.9(2)
C7 N3 C5 N2 176.3(2)
C8 N3 C5 Se1 -179.22(17)
C7 N3 C5 Se1 -3.8(3)
C5 N2 C6 C8 0.3(3)
C9 N2 C6 C8 174.0(2)
C5 N3 C7 C12 -104.5(3)
C8 N3 C7 C12 70.3(3)
C5 N3 C7 C11 132.4(3)
C8 N3 C7 C11 -52.9(3)
N2 C6 C8 N3 0.3(3)
C5 N3 C8 C6 -0.8(3)
C7 N3 C8 C6 -176.2(2)
C5 N2 C9 C10 -149.6(2)
C6 N2 C9 C10 37.7(3)
C5 N2 C9 C4 85.8(3)
C6 N2 C9 C4 -86.9(3)
